data_7053088
loop_
_publ_author_name
'Trejo-Huizar, Karla Elisa'
'Ortiz-Rico, Ricardo'
'Pe\~na-Gonz\'alez, Mar\'ia de los Angeles'
'Hern\'andez-Rodr\'iguez, Marcos'

_publ_section_title
;
 Recognition of chiral carboxylates by 1,3-disubstituted thioureas with
 1-arylethyl scaffolds
;
_journal_issue 9
_journal_name_full 'New Journal of Chemistry'
_journal_page_first 2610
_journal_paper_doi 10.1039/c3nj00644a
_journal_volume 37
_journal_year 2013
_chemical_absolute_configuration syn
_chemical_formula_moiety 'C21 H24 N2 O'
_chemical_formula_sum 'C21 H24 N2 O'
_chemical_formula_weight 320.42
_chemical_name_common
;
1,3-Bis(S)1,2,3,4-tetrahydronaphtalen-1-yl)urea
;
_chemical_name_systematic
;
?
;
_space_group_IT_number 4
_symmetry_cell_setting monoclinic
_symmetry_space_group_name_Hall 'P 2yb'
_symmetry_space_group_name_H-M 'P 1 21 1'
_atom_sites_solution_hydrogens geom
_atom_sites_solution_primary direct
_atom_sites_solution_secondary difmap
_audit_creation_method SHELXL-97
_cell_angle_alpha 90.00
_cell_angle_beta 92.886(4)
_cell_angle_gamma 90.00
_cell_formula_units_Z 4
_cell_length_a 8.925(3)
_cell_length_b 7.601(2)
_cell_length_c 26.621(8)
_cell_measurement_reflns_used 3590
_cell_measurement_temperature 298(2)
_cell_measurement_theta_max 24.31
_cell_measurement_theta_min 2.45
_cell_volume 1803.6(9)
_computing_cell_refinement 'SMART V 5.625 (Bruker, 1999)'
_computing_data_collection 'SMART V 5.625 (Bruker, 1999)'
_computing_data_reduction 'SAINT V 6.23C (Bruker, 1999)'
_computing_molecular_graphics 'SHELXTL V 6.12 (Sheldrick, 2000)'
_computing_publication_material 'SHELXTL V 6.12 (Sheldrick, 2000)'
_computing_structure_refinement 'SHELXTL V 6.12 (Sheldrick, 2000)'
_computing_structure_solution 'SHELXTL V 6.12 (Sheldrick, 2000)'
_diffrn_ambient_temperature 298(2)
_diffrn_detector_area_resol_mean 0.661
_diffrn_measured_fraction_theta_full 0.993
_diffrn_measured_fraction_theta_max 0.993
_diffrn_measurement_device_type 'Bruker Smart Apex CCD diffractometer'
_diffrn_measurement_method \w-scans
_diffrn_radiation_monochromator graphite
_diffrn_radiation_source 'fine-focus sealed tube'
_diffrn_radiation_type MoK\a
_diffrn_radiation_wavelength 0.71073
_diffrn_reflns_av_R_equivalents 0.0704
_diffrn_reflns_av_sigmaI/netI 0.0485
_diffrn_reflns_limit_h_max 10
_diffrn_reflns_limit_h_min -10
_diffrn_reflns_limit_k_max 9
_diffrn_reflns_limit_k_min -9
_diffrn_reflns_limit_l_max 31
_diffrn_reflns_limit_l_min -31
_diffrn_reflns_number 19426
_diffrn_reflns_theta_full 25.37
_diffrn_reflns_theta_max 25.37
_diffrn_reflns_theta_min 2.28
_diffrn_standards_decay_% 0
_exptl_absorpt_coefficient_mu 0.073
_exptl_absorpt_correction_T_max 0.9931
_exptl_absorpt_correction_T_min 0.9760
_exptl_absorpt_correction_type multi-scan
_exptl_absorpt_process_details '(Sheldrick, 2008)'
_exptl_crystal_colour colorless
_exptl_crystal_density_diffrn 1.180
_exptl_crystal_density_method 'not measured'
_exptl_crystal_description prism
_exptl_crystal_F_000 688
_exptl_crystal_size_max 0.448
_exptl_crystal_size_mid 0.146
_exptl_crystal_size_min 0.094
_refine_diff_density_max 0.124
_refine_diff_density_min -0.120
_refine_diff_density_rms 0.029
_refine_ls_extinction_method none
_refine_ls_goodness_of_fit_ref 1.095
_refine_ls_hydrogen_treatment mixed
_refine_ls_matrix_type full
_refine_ls_number_parameters 445
_refine_ls_number_reflns 3555
_refine_ls_number_restraints 7
_refine_ls_restrained_S_all 1.094
_refine_ls_R_factor_all 0.1004
_refine_ls_R_factor_gt 0.0676
_refine_ls_shift/su_max 0.000
_refine_ls_shift/su_mean 0.000
_refine_ls_structure_factor_coef Fsqd
_refine_ls_weighting_details 'calc w=1/[\s^2^(Fo^2^)+(0.0334P)^2^+0.4593P] where P=(Fo^2^+2Fc^2^)/3'
_refine_ls_weighting_scheme calc
_refine_ls_wR_factor_gt 0.1135
_refine_ls_wR_factor_ref 0.1258
_reflns_number_gt 2557
_reflns_number_total 3555
_reflns_threshold_expression >2sigma(I)
_cod_data_source_file c3nj00644a.txt
_cod_data_source_block 263HRM09
_cod_depositor_comments
;
The following automatic conversions were performed:

'_symmetry_cell_setting' value 'Monoclinic' changed to 'monoclinic'
according to /home/saulius/struct/CIF-dictionaries/cif_core.dic
dictionary named 'cif_core.dic' version 2.4.2 from 2011-04-26.

Automatic conversion script
Id: cif_fix_values 1891 2012-01-12 08:04:46Z andrius 
;
_cod_original_cell_volume 1803.8(9)
_cod_original_sg_symbol_H-M 'P 21'
_cod_database_code 7053088

loop_
_symmetry_equiv_pos_as_xyz
'x, y, z'
'-x, y+1/2, -z'

loop_
_atom_site_label
_atom_site_type_symbol
_atom_site_fract_x
_atom_site_fract_y
_atom_site_fract_z
_atom_site_U_iso_or_equiv
_atom_site_adp_type
_atom_site_occupancy
_atom_site_symmetry_multiplicity
_atom_site_calc_flag
_atom_site_refinement_flags
O1 O 0.3033(3) 0.2597(4) 0.24191(10) 0.0579(8) Uani 1 1 d .
C2 C 0.1731(4) 0.3099(6) 0.24518(15) 0.0469(11) Uani 1 1 d .
N3 N 0.0906(4) 0.3768(5) 0.20591(13) 0.0544(10) Uani 1 1 d D
H3 H 0.005(3) 0.417(6) 0.2134(15) 0.065 Uiso 1 1 d D
C4 C 0.1447(4) 0.3933(6) 0.15575(15) 0.0505(11) Uani 1 1 d .
H4 H 0.2375 0.3249 0.1549 0.061 Uiso 1 1 calc R
C5 C 0.0336(5) 0.3135(7) 0.11744(17) 0.0706(14) Uani 1 1 d .
H5A H 0.0259 0.1880 0.1235 0.085 Uiso 1 1 calc R
H5B H -0.0646 0.3652 0.1212 0.085 Uiso 1 1 calc R
C6 C 0.0814(7) 0.3444(8) 0.06446(19) 0.0853(18) Uani 1 1 d .
H6A H 0.1814 0.2974 0.0610 0.102 Uiso 1 1 calc R
H6B H 0.0133 0.2838 0.0407 0.102 Uiso 1 1 calc R
C7 C 0.0805(7) 0.5388(9) 0.0530(2) 0.0911(19) Uani 1 1 d .
H7A H 0.1286 0.5582 0.0216 0.109 Uiso 1 1 calc R
H7B H -0.0225 0.5787 0.0485 0.109 Uiso 1 1 calc R
C8 C 0.2058(7) 0.8164(9) 0.0826(3) 0.095(2) Uani 1 1 d .
H8 H 0.1908 0.8598 0.0500 0.114 Uiso 1 1 calc R
C9 C 0.2731(7) 0.9201(9) 0.1192(3) 0.102(2) Uani 1 1 d .
H9 H 0.3065 1.0318 0.1110 0.122 Uiso 1 1 calc R
C10 C 0.2919(6) 0.8630(9) 0.1673(3) 0.097(2) Uani 1 1 d .
H10 H 0.3336 0.9366 0.1922 0.117 Uiso 1 1 calc R
C11 C 0.2480(5) 0.6919(7) 0.1790(2) 0.0752(15) Uani 1 1 d .
H11A H 0.2626 0.6505 0.2118 0.090 Uiso 1 1 calc R
C12 C 0.1831(4) 0.5845(6) 0.14243(17) 0.0532(12) Uani 1 1 d .
C13 C 0.1597(6) 0.6464(7) 0.09371(18) 0.0659(14) Uani 1 1 d .
N3' N 0.1023(4) 0.3010(6) 0.28831(14) 0.0654(13) Uani 1 1 d D
H3' H 0.012(3) 0.332(7) 0.2875(17) 0.078 Uiso 1 1 d D
C4' C 0.1735(4) 0.2410(7) 0.33550(16) 0.0582(12) Uani 1 1 d .
H4' H 0.2768 0.2079 0.3290 0.070 Uiso 1 1 calc R
C5' C 0.1800(7) 0.3872(8) 0.37410(19) 0.0899(18) Uani 1 1 d .
H5'A H 0.2501 0.4764 0.3639 0.108 Uiso 1 1 calc R
H5'B H 0.0819 0.4416 0.3751 0.108 Uiso 1 1 calc R
C6' C 0.2272(7) 0.3236(9) 0.4255(2) 0.100(2) Uani 1 1 d .
H6'A H 0.3224 0.2624 0.4246 0.120 Uiso 1 1 calc R
H6'B H 0.2398 0.4227 0.4483 0.120 Uiso 1 1 calc R
C7' C 0.1101(6) 0.2024(9) 0.44352(19) 0.0868(18) Uani 1 1 d .
H7'A H 0.0215 0.2700 0.4508 0.104 Uiso 1 1 calc R
H7'B H 0.1471 0.1469 0.4745 0.104 Uiso 1 1 calc R
C8' C -0.0038(7) -0.0906(10) 0.4216(3) 0.103(2) Uani 1 1 d .
H8' H -0.0230 -0.1041 0.4554 0.124 Uiso 1 1 calc R
C9' C -0.0454(8) -0.2205(11) 0.3880(4) 0.126(3) Uani 1 1 d .
H9' H -0.0958 -0.3191 0.3991 0.152 Uiso 1 1 calc R
C10' C -0.0139(7) -0.2073(9) 0.3385(4) 0.113(3) Uani 1 1 d .
H10' H -0.0385 -0.2977 0.3161 0.136 Uiso 1 1 calc R
C11' C 0.0555(6) -0.0562(8) 0.3225(2) 0.0820(16) Uani 1 1 d .
H11B H 0.0759 -0.0451 0.2888 0.098 Uiso 1 1 calc R
C12' C 0.0954(5) 0.0785(7) 0.35519(18) 0.0559(12) Uani 1 1 d .
C13' C 0.0674(5) 0.0623(7) 0.4056(2) 0.0676(15) Uani 1 1 d .
O21 O 0.8020(3) 0.4263(5) 0.25475(10) 0.0632(9) Uani 1 1 d .
C22 C 0.6710(5) 0.3749(7) 0.25283(16) 0.0589(13) Uani 1 1 d .
N23 N 0.5630(4) 0.4596(7) 0.27810(14) 0.0683(12) Uani 1 1 d D
H23 H 0.476(4) 0.412(6) 0.2752(17) 0.082 Uiso 1 1 d D
C24 C 0.5967(5) 0.5953(6) 0.31444(16) 0.0564(13) Uani 1 1 d .
H24 H 0.6943 0.6448 0.3069 0.068 Uiso 1 1 calc R
C25 C 0.4819(5) 0.7442(7) 0.30907(18) 0.0701(14) Uani 1 1 d .
H25A H 0.4850 0.7964 0.2759 0.084 Uiso 1 1 calc R
H25B H 0.3818 0.6979 0.3129 0.084 Uiso 1 1 calc R
C26 C 0.5167(6) 0.8812(8) 0.3484(2) 0.0918(18) Uani 1 1 d .
H26A H 0.4501 0.9810 0.3430 0.110 Uiso 1 1 calc R
H26B H 0.6190 0.9219 0.3459 0.110 Uiso 1 1 calc R
C27 C 0.4974(6) 0.8060(9) 0.4001(2) 0.0904(19) Uani 1 1 d .
H27A H 0.5405 0.8870 0.4250 0.108 Uiso 1 1 calc R
H27B H 0.3911 0.7962 0.4055 0.108 Uiso 1 1 calc R
C28 C 0.5930(6) 0.5633(10) 0.4564(2) 0.0831(18) Uani 1 1 d .
H28 H 0.5666 0.6316 0.4835 0.100 Uiso 1 1 calc R
C29 C 0.6550(6) 0.3997(12) 0.4650(2) 0.096(2) Uani 1 1 d .
H29 H 0.6700 0.3580 0.4977 0.116 Uiso 1 1 calc R
C30 C 0.6949(6) 0.2980(9) 0.4250(2) 0.0901(18) Uani 1 1 d .
H30 H 0.7369 0.1872 0.4304 0.108 Uiso 1 1 calc R
C31 C 0.6722(5) 0.3614(7) 0.3773(2) 0.0692(14) Uani 1 1 d .
H31 H 0.6988 0.2921 0.3504 0.083 Uiso 1 1 calc R
C32 C 0.6105(4) 0.5262(7) 0.36790(16) 0.0513(12) Uani 1 1 d .
C33 C 0.5692(5) 0.6282(7) 0.40803(18) 0.0642(14) Uani 1 1 d .
N23' N 0.6218(4) 0.2342(7) 0.22611(15) 0.0741(14) Uani 1 1 d D
H23' H 0.528(3) 0.234(7) 0.2188(17) 0.089 Uiso 1 1 d D
C24' C 0.7140(5) 0.1347(7) 0.19304(16) 0.0565(12) Uani 1 1 d .
H24' H 0.8154 0.1841 0.1966 0.068 Uiso 1 1 calc R
C25' C 0.7261(6) -0.0589(9) 0.2078(2) 0.0937(19) Uani 1 1 d .
H25C H 0.7731 -0.0692 0.2413 0.112 Uiso 1 1 calc R
H25D H 0.6266 -0.1100 0.2082 0.112 Uiso 1 1 calc R
C26' C 0.8185(7) -0.1578(9) 0.1706(3) 0.115(2) Uani 1 1 d .
H26C H 0.9163 -0.1032 0.1689 0.138 Uiso 1 1 calc R
H26D H 0.8329 -0.2785 0.1816 0.138 Uiso 1 1 calc R
C27' C 0.7389(9) -0.1545(10) 0.1197(3) 0.126(3) Uani 1 1 d .
H27C H 0.8077 -0.1941 0.0950 0.151 Uiso 1 1 calc R
H27D H 0.6563 -0.2375 0.1195 0.151 Uiso 1 1 calc R
C28' C 0.6366(8) 0.0541(13) 0.0535(3) 0.111(3) Uani 1 1 d .
H28' H 0.6495 -0.0332 0.0296 0.134 Uiso 1 1 calc R
C29' C 0.5765(10) 0.2130(16) 0.0389(3) 0.137(3) Uani 1 1 d .
H29' H 0.5487 0.2323 0.0052 0.164 Uiso 1 1 calc R
C30' C 0.5573(8) 0.3406(12) 0.0725(3) 0.116(3) Uani 1 1 d .
H30' H 0.5164 0.4481 0.0622 0.139 Uiso 1 1 calc R
C31' C 0.5982(6) 0.3122(8) 0.1220(2) 0.0806(16) Uani 1 1 d .
H31' H 0.5828 0.4008 0.1453 0.097 Uiso 1 1 calc R
C32' C 0.6620(5) 0.1547(7) 0.13846(16) 0.0533(12) Uani 1 1 d .
C33' C 0.6788(6) 0.0221(9) 0.1040(2) 0.0787(17) Uani 1 1 d .

loop_
_atom_site_aniso_label
_atom_site_aniso_U_11
_atom_site_aniso_U_22
_atom_site_aniso_U_33
_atom_site_aniso_U_23
_atom_site_aniso_U_13
_atom_site_aniso_U_12
O1 0.0317(15) 0.075(2) 0.0671(19) -0.0036(17) 0.0049(12) 0.0023(16)
C2 0.034(2) 0.052(3) 0.055(3) -0.001(2) 0.001(2) -0.005(2)
N3 0.0361(18) 0.073(3) 0.055(2) 0.007(2) 0.0104(17) 0.003(2)
C4 0.043(2) 0.054(3) 0.055(3) -0.001(2) 0.006(2) -0.001(2)
C5 0.074(3) 0.066(4) 0.072(3) -0.006(3) 0.003(3) -0.014(3)
C6 0.101(4) 0.093(5) 0.061(3) -0.017(3) 0.002(3) -0.013(4)
C7 0.104(5) 0.107(5) 0.063(4) 0.012(4) 0.012(3) 0.016(4)
C8 0.097(5) 0.080(5) 0.110(5) 0.030(4) 0.019(4) 0.007(4)
C9 0.087(4) 0.059(4) 0.160(7) 0.028(5) 0.016(5) -0.007(4)
C10 0.080(4) 0.071(4) 0.138(6) 0.001(4) -0.014(4) -0.020(4)
C11 0.062(3) 0.064(4) 0.098(4) 0.000(3) -0.008(3) -0.010(3)
C12 0.038(2) 0.059(3) 0.063(3) -0.003(3) 0.007(2) -0.003(2)
C13 0.070(3) 0.068(4) 0.061(3) 0.005(3) 0.013(3) 0.003(3)
N3' 0.0375(19) 0.101(4) 0.058(2) 0.024(2) 0.0087(18) 0.019(2)
C4' 0.039(2) 0.073(3) 0.063(3) 0.009(3) -0.001(2) 0.000(2)
C5' 0.103(4) 0.081(5) 0.085(4) 0.010(4) -0.007(3) -0.029(4)
C6' 0.107(5) 0.105(5) 0.086(4) -0.019(4) -0.015(4) -0.022(4)
C7' 0.079(4) 0.119(6) 0.062(3) 0.014(4) 0.000(3) 0.004(4)
C8' 0.076(4) 0.097(6) 0.136(6) 0.056(5) 0.008(4) 0.006(4)
C9' 0.072(4) 0.079(5) 0.228(10) 0.041(7) 0.010(6) -0.010(4)
C10' 0.075(4) 0.058(5) 0.204(9) -0.015(6) -0.023(5) 0.002(4)
C11' 0.070(3) 0.063(4) 0.111(4) -0.004(4) -0.025(3) 0.011(3)
C12' 0.041(2) 0.059(3) 0.067(3) 0.015(3) -0.005(2) 0.006(2)
C13' 0.046(3) 0.073(4) 0.084(4) 0.029(3) 0.000(3) 0.009(3)
O21 0.0341(16) 0.084(2) 0.072(2) -0.0121(19) 0.0070(13) -0.0061(16)
C22 0.034(2) 0.092(4) 0.050(3) -0.003(3) 0.000(2) -0.007(3)
N23 0.0342(19) 0.103(4) 0.068(3) -0.034(3) 0.0084(19) -0.008(2)
C24 0.039(2) 0.070(3) 0.061(3) -0.011(3) 0.008(2) -0.007(2)
C25 0.054(3) 0.080(4) 0.077(3) 0.004(3) 0.010(2) 0.006(3)
C26 0.085(4) 0.063(4) 0.127(5) -0.002(4) 0.008(4) 0.019(3)
C27 0.093(4) 0.088(5) 0.092(4) -0.030(4) 0.022(3) 0.009(4)
C28 0.075(4) 0.116(6) 0.059(4) -0.017(4) 0.008(3) -0.016(4)
C29 0.075(4) 0.147(7) 0.066(4) 0.027(5) -0.003(3) -0.018(5)
C30 0.071(4) 0.091(5) 0.107(5) 0.025(4) -0.009(3) -0.009(3)
C31 0.063(3) 0.067(4) 0.077(4) -0.001(3) -0.003(3) -0.004(3)
C32 0.036(2) 0.061(3) 0.056(3) -0.010(2) 0.001(2) -0.007(2)
C33 0.065(3) 0.071(4) 0.057(3) -0.007(3) 0.011(2) -0.008(3)
N23' 0.0334(19) 0.115(4) 0.075(3) -0.039(3) 0.009(2) -0.005(3)
C24' 0.038(2) 0.068(3) 0.065(3) -0.012(3) 0.012(2) -0.006(2)
C25' 0.071(4) 0.103(5) 0.108(4) 0.038(4) 0.016(3) 0.012(4)
C26' 0.085(4) 0.064(4) 0.198(8) 0.026(5) 0.038(5) 0.024(4)
C27' 0.121(6) 0.084(6) 0.175(8) -0.035(6) 0.031(5) 0.009(5)
C28' 0.113(6) 0.152(7) 0.071(5) -0.045(5) 0.028(4) -0.031(6)
C29' 0.141(7) 0.190(11) 0.078(5) 0.019(7) -0.006(5) -0.013(8)
C30' 0.122(6) 0.124(7) 0.101(5) 0.036(5) -0.016(5) -0.007(5)
C31' 0.077(4) 0.082(4) 0.083(4) -0.003(3) -0.003(3) -0.006(3)
C32' 0.043(2) 0.061(3) 0.057(3) -0.003(3) 0.007(2) -0.013(2)
C33' 0.071(4) 0.096(5) 0.072(4) -0.030(4) 0.023(3) -0.013(3)

loop_
_atom_type_symbol
_atom_type_description
_atom_type_scat_dispersion_real
_atom_type_scat_dispersion_imag
_atom_type_scat_source
C C 0.0033 0.0016 'International Tables Vol C Tables 4.2.6.8 and 6.1.1.4'
H H 0.0000 0.0000 'International Tables Vol C Tables 4.2.6.8 and 6.1.1.4'
N N 0.0061 0.0033 'International Tables Vol C Tables 4.2.6.8 and 6.1.1.4'
O O 0.0106 0.0060 'International Tables Vol C Tables 4.2.6.8 and 6.1.1.4'

loop_
_geom_angle_atom_site_label_1
_geom_angle_atom_site_label_2
_geom_angle_atom_site_label_3
_geom_angle
O1 C2 N3' 122.2(4)
O1 C2 N3 122.9(4)
N3' C2 N3 114.9(3)
C2 N3 C4 123.6(3)
N3 C4 C5 110.4(3)
N3 C4 C12 112.5(4)
C5 C4 C12 111.7(4)
C6 C5 C4 111.1(4)
C7 C6 C5 110.0(5)
C13 C7 C6 112.8(5)
C9 C8 C13 120.3(6)
C10 C9 C8 121.2(6)
C9 C10 C11 119.1(6)
C12 C11 C10 120.4(6)
C11 C12 C13 120.0(5)
C11 C12 C4 119.2(4)
C13 C12 C4 120.8(4)
C12 C13 C8 118.8(5)
C12 C13 C7 122.2(5)
C8 C13 C7 118.9(5)
C2 N3' C4' 123.6(3)
N3' C4' C5' 110.9(4)
N3' C4' C12' 111.4(4)
C5' C4' C12' 111.4(4)
C6' C5' C4' 112.6(5)
C7' C6' C5' 109.0(4)
C6' C7' C13' 112.3(4)
C9' C8' C13' 120.7(7)
C10' C9' C8' 120.9(8)
C9' C10' C11' 118.4(8)
C12' C11' C10' 121.9(6)
C11' C12' C13' 119.5(5)
C11' C12' C4' 119.5(5)
C13' C12' C4' 120.9(5)
C12' C13' C8' 118.4(6)
C12' C13' C7' 122.5(5)
C8' C13' C7' 119.1(6)
O21 C22 N23' 123.9(4)
O21 C22 N23 121.5(5)
N23' C22 N23 114.6(4)
C22 N23 C24 122.8(4)
N23 C24 C32 112.8(4)
N23 C24 C25 110.6(4)
C32 C24 C25 111.5(4)
C26 C25 C24 109.6(4)
C25 C26 C27 110.2(5)
C33 C27 C26 113.7(4)
C29 C28 C33 121.2(6)
C28 C29 C30 119.7(6)
C31 C30 C29 119.3(6)
C30 C31 C32 121.8(5)
C33 C32 C31 119.0(5)
C33 C32 C24 121.2(4)
C31 C32 C24 119.7(4)
C32 C33 C28 118.9(5)
C32 C33 C27 121.4(5)
C28 C33 C27 119.7(5)
C22 N23' C24' 123.8(4)
N23' C24' C32' 112.1(4)
N23' C24' C25' 112.5(4)
C32' C24' C25' 111.1(4)
C26' C25' C24' 110.0(4)
C27' C26' C25' 109.5(5)
C33' C27' C26' 114.4(6)
C29' C28' C33' 120.4(7)
C30' C29' C28' 120.9(8)
C29' C30' C31' 119.5(8)
C30' C31' C32' 121.8(6)
C33' C32' C31' 118.5(5)
C33' C32' C24' 121.9(5)
C31' C32' C24' 119.5(5)
C32' C33' C28' 118.7(6)
C32' C33' C27' 121.4(6)
C28' C33' C27' 119.9(7)

loop_
_geom_bond_atom_site_label_1
_geom_bond_atom_site_label_2
_geom_bond_distance
O1 C2 1.231(4)
C2 N3' 1.340(5)
C2 N3 1.348(5)
N3 C4 1.448(5)
C4 C5 1.513(6)
C4 C12 1.539(6)
C5 C6 1.512(6)
C6 C7 1.509(8)
C7 C13 1.506(7)
C8 C9 1.370(8)
C8 C13 1.393(8)
C9 C10 1.353(8)
C10 C11 1.398(8)
C11 C12 1.376(6)
C12 C13 1.385(6)
N3' C4' 1.452(5)
C4' C5' 1.513(7)
C4' C12' 1.524(6)
C5' C6' 1.492(7)
C6' C7' 1.491(7)
C7' C13' 1.504(7)
C8' C9' 1.371(10)
C8' C13' 1.401(8)
C9' C10' 1.364(10)
C10' C11' 1.382(9)
C11' C12' 1.378(7)
C12' C13' 1.382(6)
O21 C22 1.231(5)
C22 N23' 1.345(6)
C22 N23 1.364(5)
N23 C24 1.435(6)
C24 C32 1.516(6)
C24 C25 1.529(6)
C25 C26 1.498(7)
C26 C27 1.507(7)
C27 C33 1.506(8)
C28 C29 1.375(9)
C28 C33 1.385(7)
C29 C30 1.378(8)
C30 C31 1.362(7)
C31 C32 1.387(7)
C32 C33 1.385(6)
N23' C24' 1.448(5)
C24' C32' 1.510(6)
C24' C25' 1.526(7)
C25' C26' 1.520(8)
C26' C27' 1.498(9)
C27' C33' 1.497(9)
C28' C29' 1.369(11)
C28' C33' 1.400(9)
C29' C30' 1.335(11)
C30' C31' 1.367(8)
C31' C32' 1.387(7)
C32' C33' 1.376(7)

loop_
_geom_hbond_atom_site_label_D
_geom_hbond_atom_site_label_H
_geom_hbond_atom_site_label_A
_geom_hbond_distance_DH
_geom_hbond_distance_HA
_geom_hbond_distance_DA
_geom_hbond_angle_DHA
_geom_hbond_site_symmetry_A
N3 H3 O21 0.85(3) 2.17(3) 2.967(4) 155(4) 1_455
N3' H3' O21 0.84(3) 2.15(3) 2.941(4) 157(4) 1_455
N23 H23 O1 0.86(3) 2.09(3) 2.895(5) 157(4) .
N23' H23' O1 0.85(3) 2.14(3) 2.901(4) 150(4) .
